data_2208255
loop_
_publ_author_name
'Kropid\/lowska, Anna'
'Chojnacki, Jaros\/law'
'Becker, Barbara'

_publ_section_title
;
 Bis(tetra-<i>n</i>-butylammonium) tetrabromocadmate(II) toluene
 disolvate
;
_journal_coeditor_code BR6225
_journal_issue 3
_journal_name_full 'Acta Crystallographica Section E'
_journal_page_first m457
_journal_page_last m459
_journal_paper_doi 10.1107/S1600536806003916
_journal_volume 62
_journal_year 2006
_chemical_formula_iupac '(C16 H36 N)2 [Cd Br4], 2C7 H8'
_chemical_formula_moiety '2C16 H36 N +, Br4 Cd 2-, 2C7 H8'
_chemical_formula_sum 'C46 H88 Br4 Cd N2'
_chemical_formula_weight 1101.22
_chemical_name_systematic
;
Bis(tetra-n-butylammonium) tetrabromocadmate(II) toluene disolvate
;
_space_group_IT_number 122
_symmetry_cell_setting tetragonal
_symmetry_space_group_name_Hall 'I -4 2bw'
_symmetry_space_group_name_H-M 'I -4 2 d'
_atom_sites_solution_hydrogens geom
_atom_sites_solution_primary direct
_atom_sites_solution_secondary difmap
_audit_conform_dict_name cif_core.dic
_audit_conform_dict_version 2.2
_audit_creation_method 'WinGX routine CIF_UPDATE'
_cell_angle_alpha 90
_cell_angle_beta 90
_cell_angle_gamma 90
_cell_formula_units_Z 4
_cell_length_a 15.1535(9)
_cell_length_b 15.1535(9)
_cell_length_c 23.3816(18)
_cell_measurement_reflns_used 13314
_cell_measurement_temperature 100(2)
_cell_measurement_theta_max 32.565
_cell_measurement_theta_min 2.8197
_cell_volume 5369.1(6)
_computing_cell_refinement
;
CrysAlis RED (Oxford Diffraction, 2005).
;
_computing_data_collection
;
CrysAlis CCD (Oxford Diffraction, 2005).
;
_computing_data_reduction
;
CrysAlis RED
;
_computing_molecular_graphics 'ORTEP-3 for Windows (Farrugia, 1997)'
_computing_publication_material 'WinGX (Farrugia, 1999)'
_computing_structure_refinement 'SHELXL97 (Sheldrick, 1997)'
_computing_structure_solution 'SHELXS97 (Sheldrick, 1997)'
_diffrn_ambient_temperature 100(2)
_diffrn_measured_fraction_theta_full 0.999
_diffrn_measured_fraction_theta_max 0.999
_diffrn_measurement_device_type
;goniometer: KUMA KM4, detector: Sapphire-2 CCD, Oxford Diffraction
Ltd
;
_diffrn_measurement_method \w
_diffrn_radiation_monochromator graphite
_diffrn_radiation_source 'Enhance (Mo) X-ray Source'
_diffrn_radiation_type MoK\a
_diffrn_radiation_wavelength 0.71073
_diffrn_reflns_av_R_equivalents 0.0544
_diffrn_reflns_limit_h_max 20
_diffrn_reflns_limit_h_min -21
_diffrn_reflns_limit_k_max 15
_diffrn_reflns_limit_k_min -21
_diffrn_reflns_limit_l_max 32
_diffrn_reflns_limit_l_min -32
_diffrn_reflns_number 18127
_diffrn_reflns_theta_full 30
_diffrn_reflns_theta_max 30
_diffrn_reflns_theta_min 2.94
_exptl_absorpt_coefficient_mu 3.412
_exptl_absorpt_correction_T_max 0.47617
_exptl_absorpt_correction_T_min 0.40268
_exptl_absorpt_correction_type analytical
_exptl_absorpt_process_details
;
[CrysAlis RED (Oxford Diffraction, 2005) based on Clark & Reid
(1998)]
;
_exptl_crystal_colour colourless
_exptl_crystal_density_diffrn 1.362
_exptl_crystal_density_method 'not measured'
_exptl_crystal_description block
_exptl_crystal_F_000 2264
_exptl_crystal_size_max 0.19747
_exptl_crystal_size_mid 0.15692
_exptl_crystal_size_min 0.11376
_refine_diff_density_max 1.193
_refine_diff_density_min -0.718
_refine_ls_abs_structure_details 'Flack (1983)'
_refine_ls_abs_structure_Flack -0.021(10)
_refine_ls_extinction_method none
_refine_ls_goodness_of_fit_ref 1.086
_refine_ls_hydrogen_treatment mixed
_refine_ls_matrix_type full
_refine_ls_number_parameters 132
_refine_ls_number_reflns 3926
_refine_ls_number_restraints 3
_refine_ls_restrained_S_all 1.085
_refine_ls_R_factor_all 0.0427
_refine_ls_R_factor_gt 0.0407
_refine_ls_shift/su_max 0.004
_refine_ls_shift/su_mean 0
_refine_ls_structure_factor_coef Fsqd
_refine_ls_weighting_details 'calc w = 1/[\s^2^(Fo^2^)+(0.0454P)^2^+17.459P] where P = (Fo^2^+2Fc^2^)/3'
_refine_ls_weighting_scheme calc
_refine_ls_wR_factor_gt 0.0934
_refine_ls_wR_factor_ref 0.0952
_reflns_number_gt 3769
_reflns_number_total 3926
_reflns_threshold_expression I>2\s(I)
_cod_data_source_file br6225.cif
_cod_data_source_block I
_cod_database_code 2208255

loop_
_symmetry_equiv_pos_as_xyz
'x, y, z'
'-x, -y, z'
'y, -x, -z'
'-y, x, -z'
'-x+1/2, y, -z+3/4'
'x+1/2, -y, -z+3/4'
'-y+1/2, -x, z+3/4'
'y+1/2, x, z+3/4'
'x+1/2, y+1/2, z+1/2'
'-x+1/2, -y+1/2, z+1/2'
'y+1/2, -x+1/2, -z+1/2'
'-y+1/2, x+1/2, -z+1/2'
'-x+1, y+1/2, -z+5/4'
'x+1, -y+1/2, -z+5/4'
'-y+1, -x+1/2, z+5/4'
'y+1, x+1/2, z+5/4'

loop_
_atom_site_label
_atom_site_fract_x
_atom_site_fract_y
_atom_site_fract_z
_atom_site_U_iso_or_equiv
_atom_site_adp_type
_atom_site_calc_flag
_atom_site_refinement_flags
_atom_site_occupancy
_atom_site_type_symbol
Br2 -0.12584(2) 0.05906(2) 0.064459(14) 0.02373(9) Uani d . 1 Br
Cd1 0 0 0 0.02038(10) Uani d S 1 Cd
C1 0.0487(2) 0.2470(3) 0.07172(13) 0.0238(6) Uani d . 1 C
H1A 0.0881 0.2465 0.038 0.029 Uiso calc R 1 H
H1B 0.0157 0.1906 0.0717 0.029 Uiso calc R 1 H
C2 -0.0158(3) 0.3205(3) 0.06474(18) 0.0388(10) Uani d . 1 C
H2A 0.0169 0.3769 0.0625 0.047 Uiso calc R 1 H
H2B -0.0541 0.3229 0.099 0.047 Uiso calc R 1 H
C3 -0.0731(3) 0.3112(3) 0.01218(15) 0.0301(8) Uani d . 1 C
H3A -0.0353 0.3142 -0.0223 0.036 Uiso calc R 1 H
H3B -0.1017 0.2525 0.0127 0.036 Uiso calc R 1 H
C4 -0.1437(4) 0.3814(5) 0.0079(2) 0.0606(17) Uani d . 1 C
H4A -0.1845 0.3757 0.0402 0.073 Uiso calc R 1 H
H4B -0.1762 0.374 -0.028 0.073 Uiso calc R 1 H
H4C -0.1161 0.4399 0.0087 0.073 Uiso calc R 1 H
C5 0.1619(2) 0.1675(2) 0.12446(15) 0.0229(6) Uani d . 1 C
H5A 0.1954 0.1659 0.0881 0.027 Uiso calc R 1 H
H5B 0.1223 0.1155 0.1248 0.027 Uiso calc R 1 H
C6 0.2267(3) 0.1587(3) 0.17362(18) 0.0357(9) Uani d . 1 C
H6A 0.2631 0.2129 0.176 0.043 Uiso calc R 1 H
H6B 0.1937 0.1527 0.21 0.043 Uiso calc R 1 H
C7 0.2864(3) 0.0795(3) 0.16591(17) 0.0331(8) Uani d . 1 C
H7A 0.3192 0.0858 0.1295 0.04 Uiso calc R 1 H
H7B 0.2497 0.0256 0.1632 0.04 Uiso calc R 1 H
C8 0.3519(4) 0.0686(4) 0.2144(2) 0.0489(12) Uani d . 1 C
H8A 0.3907 0.1203 0.216 0.059 Uiso calc R 1 H
H8B 0.3873 0.0155 0.208 0.059 Uiso calc R 1 H
H8C 0.3199 0.0631 0.2507 0.059 Uiso calc R 1 H
N1 0.1055(3) 0.25 0.125 0.0203(7) Uani d S 1 N
C9 0.5197(4) 0.25 0.125 0.0387(13) Uani d SD 1 C
H9 0.4571 0.25 0.125 0.046 Uiso calc SR 1 H
C10 0.5673(5) 0.1731(4) 0.1116(2) 0.0531(14) Uani d D 1 C
C11 0.5404(8) 0.0832(7) 0.0955(5) 0.055(3) Uani d P 0.5 C
H11A 0.5723 0.0651 0.061 0.066 Uiso calc PR 0.5 H
H11B 0.4768 0.0822 0.088 0.066 Uiso calc PR 0.5 H
H11C 0.5542 0.0425 0.1268 0.066 Uiso calc PR 0.5 H
C12 0.6573(5) 0.1759(6) 0.1123(3) 0.086(3) Uani d D 1 C
H12 0.69 0.1241 0.1036 0.103 Uiso calc R 1 H
C13 0.6995(7) 0.25 0.125 0.107(5) Uani d S 1 C
H13 0.7622 0.25 0.125 0.129 Uiso calc SR 1 H
H10 0.5354(12) 0.1213(14) 0.102(2) 0.129 Uiso d PD 0.5 H

loop_
_atom_site_aniso_label
_atom_site_aniso_U_11
_atom_site_aniso_U_22
_atom_site_aniso_U_33
_atom_site_aniso_U_12
_atom_site_aniso_U_13
_atom_site_aniso_U_23
Br2 0.02382(17) 0.02792(18) 0.01944(14) -0.00373(13) 0.00331(12) -0.00470(12)
Cd1 0.02256(14) 0.02256(14) 0.01603(18) 0 0 0
C1 0.0299(17) 0.0275(16) 0.0140(13) 0.0041(14) 0.0022(11) -0.0040(12)
C2 0.049(3) 0.039(2) 0.0275(17) 0.0181(19) -0.0162(18) -0.0134(16)
C3 0.036(2) 0.0316(19) 0.0230(16) 0.0027(17) -0.0049(14) 0.0009(14)
C4 0.068(4) 0.073(4) 0.042(3) 0.039(3) -0.015(2) -0.014(3)
C5 0.0291(17) 0.0203(15) 0.0192(14) 0.0008(13) -0.0021(12) -0.0028(12)
C6 0.044(2) 0.033(2) 0.0299(19) 0.0103(17) -0.0108(16) -0.0083(15)
C7 0.034(2) 0.035(2) 0.0303(18) 0.0051(16) -0.0071(15) 0.0033(15)
C8 0.050(3) 0.054(3) 0.042(2) 0.014(2) -0.014(2) 0.010(2)
N1 0.0210(19) 0.0229(19) 0.0172(16) 0 0 -0.0033(14)
C9 0.034(3) 0.048(3) 0.035(3) 0 0 0.010(3)
C10 0.083(4) 0.041(3) 0.035(2) -0.001(3) -0.008(2) -0.0009(19)
C11 0.053(6) 0.046(6) 0.067(7) 0.011(5) -0.011(5) -0.013(5)
C12 0.070(5) 0.110(7) 0.078(5) 0.056(5) 0.019(4) 0.027(5)
C13 0.035(5) 0.146(14) 0.141(13) 0 0 0.057(11)

loop_
_atom_type_symbol
_atom_type_description
_atom_type_scat_dispersion_real
_atom_type_scat_dispersion_imag
_atom_type_scat_source
H H 0 0 'International Tables Vol C Tables 4.2.6.8 and 6.1.1.4'
C C 0.0033 0.0016 'International Tables Vol C Tables 4.2.6.8 and 6.1.1.4'
N N 0.0061 0.0033 'International Tables Vol C Tables 4.2.6.8 and 6.1.1.4'
Br Br -0.2901 2.4595 'International Tables Vol C Tables 4.2.6.8 and 6.1.1.4'
Cd Cd -0.8075 1.2024 'International Tables Vol C Tables 4.2.6.8 and 6.1.1.4'

loop_
_geom_angle_atom_site_label_1
_geom_angle_atom_site_label_2
_geom_angle_atom_site_label_3
_geom_angle_site_symmetry_1
_geom_angle_site_symmetry_3
_geom_angle
_geom_angle_publ_flag
Br2 Cd1 Br2 2 4 109.791(8) ?
Br2 Cd1 Br2 2 . 108.833(16) yes
Br2 Cd1 Br2 4 . 109.791(8) yes
Br2 Cd1 Br2 2 3 109.791(8) ?
Br2 Cd1 Br2 4 3 108.833(16) ?
Br2 Cd1 Br2 . 3 109.791(8) ?
C2 C1 N1 . . 116.1(3) ?
C2 C1 H1A . . 108.3 ?
N1 C1 H1A . . 108.3 ?
C2 C1 H1B . . 108.3 ?
N1 C1 H1B . . 108.3 ?
H1A C1 H1B . . 107.4 ?
C1 C2 C3 . . 113.4(3) ?
C1 C2 H2A . . 108.9 ?
C3 C2 H2A . . 108.9 ?
C1 C2 H2B . . 108.9 ?
C3 C2 H2B . . 108.9 ?
H2A C2 H2B . . 107.7 ?
C4 C3 C2 . . 113.3(4) ?
C4 C3 H3A . . 108.9 ?
C2 C3 H3A . . 108.9 ?
C4 C3 H3B . . 108.9 ?
C2 C3 H3B . . 108.9 ?
H3A C3 H3B . . 107.7 ?
C3 C4 H4A . . 109.5 ?
C3 C4 H4B . . 109.5 ?
H4A C4 H4B . . 109.5 ?
C3 C4 H4C . . 109.5 ?
H4A C4 H4C . . 109.5 ?
H4B C4 H4C . . 109.5 ?
N1 C5 C6 . . 115.5(3) ?
N1 C5 H5A . . 108.4 ?
C6 C5 H5A . . 108.4 ?
N1 C5 H5B . . 108.4 ?
C6 C5 H5B . . 108.4 ?
H5A C5 H5B . . 107.5 ?
C7 C6 C5 . . 111.5(3) ?
C7 C6 H6A . . 109.3 ?
C5 C6 H6A . . 109.3 ?
C7 C6 H6B . . 109.3 ?
C5 C6 H6B . . 109.3 ?
H6A C6 H6B . . 108 ?
C6 C7 C8 . . 112.8(4) ?
C6 C7 H7A . . 109 ?
C8 C7 H7A . . 109 ?
C6 C7 H7B . . 109 ?
C8 C7 H7B . . 109 ?
H7A C7 H7B . . 107.8 ?
C7 C8 H8A . . 109.5 ?
C7 C8 H8B . . 109.5 ?
H8A C8 H8B . . 109.5 ?
C7 C8 H8C . . 109.5 ?
H8A C8 H8C . . 109.5 ?
H8B C8 H8C . . 109.5 ?
C1 N1 C1 . 14_454 110.8(4) yes
C1 N1 C5 . 14_454 110.6(2) yes
C1 N1 C5 14_454 14_454 106.76(19) ?
C1 N1 C5 . . 106.76(19) yes
C1 N1 C5 14_454 . 110.6(2) ?
C5 N1 C5 14_454 . 111.3(4) yes
C10 C9 C10 14_454 . 118.3(7) ?
C10 C9 H9 14_454 . 120.8 ?
C10 C9 H9 . . 120.8 ?
C12 C10 C9 . . 119.0(6) yes
C12 C10 C11 . . 108.0(8) yes
C9 C10 C11 . . 133.1(8) yes
C12 C10 H10 . . 122.5(12) ?
C9 C10 H10 . . 118.6(13) ?
C10 C11 H11A . . 109.5 ?
C10 C11 H11B . . 109.5 ?
H11A C11 H11B . . 109.5 ?
C10 C11 H11C . . 109.5 ?
H11A C11 H11C . . 109.5 ?
H11B C11 H11C . . 109.5 ?
H11A C11 H10 . . 122.5 ?
H11B C11 H10 . . 86.4 ?
H11C C11 H10 . . 116.4 ?
C13 C12 C10 . . 120.7(8) ?
C13 C12 H12 . . 119.6 ?
C10 C12 H12 . . 119.6 ?
C12 C13 C12 . 14_454 122.3(10) ?
C12 C13 H13 . . 118.9 ?
C12 C13 H13 14_454 . 118.9 ?

loop_
_geom_bond_atom_site_label_1
_geom_bond_atom_site_label_2
_geom_bond_site_symmetry_2
_geom_bond_distance
_geom_bond_publ_flag
Br2 Cd1 . 2.5901(4) yes
Cd1 Br2 2 2.5901(3) ?
Cd1 Br2 4 2.5901(4) ?
Cd1 Br2 3 2.5901(4) ?
C1 C2 . 1.491(5) yes
C1 N1 . 1.515(4) yes
C1 H1A . 0.99 ?
C1 H1B . 0.99 ?
C2 C3 . 1.512(5) yes
C2 H2A . 0.99 ?
C2 H2B . 0.99 ?
C3 C4 . 1.511(6) yes
C3 H3A . 0.99 ?
C3 H3B . 0.99 ?
C4 H4A . 0.98 ?
C4 H4B . 0.98 ?
C4 H4C . 0.98 ?
C5 N1 . 1.515(4) yes
C5 C6 . 1.518(5) yes
C5 H5A . 0.99 ?
C5 H5B . 0.99 ?
C6 C7 . 1.514(6) yes
C6 H6A . 0.99 ?
C6 H6B . 0.99 ?
C7 C8 . 1.516(6) yes
C7 H7A . 0.99 ?
C7 H7B . 0.99 ?
C8 H8A . 0.98 ?
C8 H8B . 0.98 ?
C8 H8C . 0.98 ?
N1 C1 14_454 1.515(4) ?
N1 C5 14_454 1.515(4) ?
C9 C10 14_454 1.405(7) ?
C9 C10 . 1.405(7) yes
C9 H9 . 0.95 ?
C10 C12 . 1.364(10) yes
C10 C11 . 1.471(12) yes
C10 H10 . 0.949(10) ?
C11 H11A . 0.98 ?
C11 H11B . 0.98 ?
C11 H11C . 0.98 ?
C11 H10 . 0.601(19) ?
C12 C13 . 1.326(11) yes
C12 H12 . 0.95 ?
C13 C12 14_454 1.326(11) ?
C13 H13 . 0.95 ?
